data_7012451
loop_
_publ_author_name
'Moser, Daniel F.'
'Grocholl, Luke'
'Stahl, Lothar'
'Staples, Richard J.'

_publ_section_title
;
 Bis(tert-butylamido)- and bis(arylamido)cyclodiphosph(iii)azane
 complexes of Ti, V, Zr and Hf: ligand substituent effects and
 coordination number
;
_journal_issue 7
_journal_name_full 'Dalton Transactions'
_journal_page_first 1402
_journal_paper_doi 10.1039/b211009a
_journal_year 2003
_chemical_formula_sum 'C16 H36 Cl2 Hf N4 P2'
_chemical_formula_weight 595.82
_chemical_name_systematic
; 
? 
;
_space_group_IT_number 19
_symmetry_cell_setting orthorhombic
_symmetry_space_group_name_Hall 'P 2ac 2ab'
_symmetry_space_group_name_H-M 'P 21 21 21'
_atom_sites_solution_hydrogens geom
_atom_sites_solution_primary direct
_atom_sites_solution_secondary difmap
_audit_creation_method SHELXL
_cell_angle_alpha 90.00
_cell_angle_beta 90.00
_cell_angle_gamma 90.00
_cell_formula_units_Z 4
_cell_length_a 9.937(3)
_cell_length_b 15.132(4)
_cell_length_c 16.414(5)
_cell_measurement_reflns_used 184
_cell_measurement_temperature 213(2)
_cell_measurement_theta_max 20.67
_cell_measurement_theta_min 4.20
_cell_volume 2468.1(12)
_computing_cell_refinement 'SMART (SIEMENS, V4.033, 1994)'
_computing_data_collection 'ASTRO (SIEMENS, V4.033, 1994)'
_computing_data_reduction 'SAINT (SIEMENS, V4.035, 1994)'
_computing_molecular_graphics 'SHELXTL (SIEMENS, 1994, ver 5.04)'
_computing_publication_material 'CIFTAB (Sheldrick, 1993)'
_computing_structure_refinement 'SHELXL-93 (Sheldrick, 1993)'
_computing_structure_solution 'SHELXS-86 (Sheldrick, 1990)'
_diffrn_ambient_temperature 293(2)
_diffrn_measurement_device 'Siemens CCD'
_diffrn_measurement_method '\w, 0.3 deg'
_diffrn_radiation_monochromator graphite
_diffrn_radiation_source 'normal-focus sealed tube'
_diffrn_radiation_type MoK\a
_diffrn_radiation_wavelength 0.71073
_diffrn_reflns_av_R_equivalents 0.0221
_diffrn_reflns_av_sigmaI/netI 0.0334
_diffrn_reflns_limit_h_max 11
_diffrn_reflns_limit_h_min -12
_diffrn_reflns_limit_k_max 19
_diffrn_reflns_limit_k_min -17
_diffrn_reflns_limit_l_max 18
_diffrn_reflns_limit_l_min -21
_diffrn_reflns_number 6141
_diffrn_reflns_theta_max 22.50
_diffrn_reflns_theta_min 1.83
_diffrn_standards_decay_% <1
_diffrn_standards_interval_count 0
_diffrn_standards_number 0
_exptl_absorpt_coefficient_mu 4.580
_exptl_absorpt_correction_T_max 0.942282
_exptl_absorpt_correction_T_min 0.738433
_exptl_absorpt_correction_type empirical
_exptl_crystal_colour yellow
_exptl_crystal_density_diffrn 1.603
_exptl_crystal_density_method 'not measured'
_exptl_crystal_description block
_exptl_crystal_F_000 1184
_exptl_crystal_size_max 0.2
_exptl_crystal_size_mid 0.2
_exptl_crystal_size_min 0.15
_refine_diff_density_max 0.774
_refine_diff_density_min -1.795
_refine_diff_density_rms 0.127
_refine_ls_abs_structure_details 'Flack H D (1983), Acta Cryst. A39, 876-881'
_refine_ls_abs_structure_Flack 0.19(2)
_refine_ls_extinction_coef 0.0016(2)
_refine_ls_extinction_expression Fc^*^=kFc[1+0.001xFc^2^\l^3^/sin(2\q)]^-1/4^
_refine_ls_extinction_method SHELXL
_refine_ls_goodness_of_fit_all 1.050
_refine_ls_goodness_of_fit_obs 1.048
_refine_ls_hydrogen_treatment constr
_refine_ls_matrix_type full
_refine_ls_number_parameters 254
_refine_ls_number_reflns 3078
_refine_ls_number_restraints 24
_refine_ls_restrained_S_all 1.046
_refine_ls_restrained_S_obs 1.044
_refine_ls_R_factor_all 0.0511
_refine_ls_R_factor_obs 0.0472
_refine_ls_shift/esd_max -0.008
_refine_ls_shift/esd_mean 0.001
_refine_ls_structure_factor_coef Fsqd
_refine_ls_weighting_details 'w=1/[\s^2^(Fo^2^)+(0.0511P)^2^+20.7304P] where P=(Fo^2^+2Fc^2^)/3'
_refine_ls_weighting_scheme calc
_refine_ls_wR_factor_all 0.1184
_refine_ls_wR_factor_obs 0.1138
_reflns_number_observed 2871
_reflns_number_total 3078
_reflns_observed_criterion >2sigma(I)
_cod_data_source_file b211009a.txt
_cod_data_source_block 2
_cod_depositor_comments
;
The following automatic conversions were performed:
'_symmetry_cell_setting' value 'Orthorhombic' changed to 'orthorhombic'
according to '/home/saulius/struct/CIF-dictionaries/cif_core.dic'
dictionary named 'cif_core.dic' version 2.4.1 from
2010-06-29.

'_exptl_absorpt_correction_type' value 'Empirical' changed to
'empirical' according to
'/home/saulius/struct/CIF-dictionaries/cif_core.dic' dictionary named
'cif_core.dic' version 2.4.1 from 2010-06-29.

Automatic conversion script
Id: cif_fix_enum 1527 2010-12-29 10:47:43Z saulius 

The following automatic conversions were performed:

'_refine_ls_weighting_scheme' value 'calc
w=1/[\s^2^(Fo^2^)+(0.0511P)^2^+20.7304P] where P=(Fo^2^+2Fc^2^)/3'
was changed to 'calc'. New tag '_refine_ls_weighting_details' was
created. The value of the new tag was set to
'w=1/[\s^2^(Fo^2^)+(0.0511P)^2^+20.7304P] where P=(Fo^2^+2Fc^2^)/3'.

Automatic conversion script
Id: cif_fix_values 3143 2015-03-26 13:38:13Z robertas 
;
_cod_original_cell_volume 2468(1)
_cod_original_sg_symbol_H-M P2(1)2(1)2(1)
_cod_database_code 7012451

loop_
_symmetry_equiv_pos_as_xyz
'x, y, z'
'-x+1/2, -y, z+1/2'
'-x, y+1/2, -z+1/2'
'x+1/2, -y+1/2, -z'

loop_
_atom_site_aniso_label
_atom_site_aniso_U_11
_atom_site_aniso_U_22
_atom_site_aniso_U_33
_atom_site_aniso_U_23
_atom_site_aniso_U_13
_atom_site_aniso_U_12
Hf1 0.0859(4) 0.0533(3) 0.0506(3) 0.0154(3) -0.0321(3) -0.0298(3)
Cl1 0.189(6) 0.056(2) 0.067(2) -0.006(2) -0.050(3) -0.016(3)
Cl2 0.107(3) 0.127(4) 0.135(4) 0.059(4) -0.072(3) -0.063(3)
P1 0.052(2) 0.041(2) 0.034(2) -0.0062(13) -0.0039(14) -0.0060(15)
P2 0.048(2) 0.036(2) 0.040(2) -0.0002(13) -0.0003(12) -0.0041(13)
N1 0.053(5) 0.035(5) 0.032(5) 0.000(4) -0.011(5) -0.006(4)
N2 0.101(9) 0.060(7) 0.059(6) 0.018(5) 0.042(7) 0.040(7)
N3 0.030(5) 0.050(6) 0.064(6) -0.002(5) 0.019(5) -0.018(5)
N4 0.051(6) 0.043(5) 0.033(5) -0.003(4) -0.010(4) -0.003(5)
C1 0.027(5) 0.058(7) 0.057(7) 0.002(7) -0.003(6) -0.008(5)
C2 0.051(8) 0.071(9) 0.093(11) 0.000(8) -0.012(7) -0.008(7)
C3 0.052(7) 0.087(10) 0.076(10) 0.016(8) 0.032(7) 0.014(7)
C4 0.053(8) 0.058(8) 0.077(9) 0.004(7) -0.001(7) 0.007(6)
C5 0.112(15) 0.077(12) 0.085(11) 0.029(9) 0.044(11) 0.056(11)
C6 0.091(13) 0.074(15) 0.095(16) -0.014(11) -0.004(14) 0.047(13)
C7 0.092(13) 0.070(15) 0.095(16) -0.011(11) -0.006(14) 0.049(13)
C8 0.103(15) 0.072(14) 0.121(19) -0.040(12) 0.065(16) -0.004(12)
C6A 0.104(15) 0.074(14) 0.122(19) -0.039(12) 0.064(16) -0.003(12)
C7A 0.093(13) 0.074(14) 0.097(15) -0.012(11) -0.005(14) 0.046(13)
C8A 0.101(15) 0.071(14) 0.122(19) -0.041(13) 0.066(16) -0.002(12)
C9 0.056(8) 0.059(8) 0.091(11) -0.012(7) 0.012(8) -0.021(7)
C10 0.063(11) 0.130(18) 0.162(21) -0.007(16) 0.035(13) -0.027(12)
C11 0.117(14) 0.084(11) 0.056(9) 0.020(8) 0.018(9) -0.024(11)
C12 0.152(17) 0.036(7) 0.087(10) 0.001(7) 0.010(13) -0.024(10)
C13 0.079(10) 0.051(7) 0.039(6) 0.005(5) -0.011(6) 0.004(7)
C14 0.168(19) 0.073(10) 0.034(7) 0.010(7) -0.016(10) -0.003(12)
C15 0.123(17) 0.126(18) 0.112(15) 0.050(14) -0.037(13) 0.034(15)
C16 0.137(16) 0.090(12) 0.051(9) 0.034(8) 0.002(10) -0.033(11)

loop_
_atom_site_label
_atom_site_type_symbol
_atom_site_fract_x
_atom_site_fract_y
_atom_site_fract_z
_atom_site_U_iso_or_equiv
_atom_site_thermal_displace_type
_atom_site_occupancy
_atom_site_calc_flag
_atom_site_refinement_flags
_atom_site_disorder_group
Hf1 Hf -0.22350(7) 1.15703(4) 0.71788(3) 0.0633(3) Uani 1 d . .
Cl1 Cl -0.1113(7) 1.0408(3) 0.6508(3) 0.104(2) Uani 1 d . .
Cl2 Cl -0.4531(5) 1.1370(4) 0.6804(3) 0.123(2) Uani 1 d . .
P1 P -0.1412(3) 1.2222(2) 0.8734(2) 0.0422(7) Uani 1 d . .
P2 P -0.1057(3) 1.3277(2) 0.7409(2) 0.0413(7) Uani 1 d . .
N1 N -0.0387(9) 1.2285(5) 0.7843(6) 0.040(2) Uani 1 d . .
N2 N -0.2209(14) 1.3054(7) 0.8191(7) 0.073(4) Uani 1 d . .
N3 N -0.2257(10) 1.1357(6) 0.8431(6) 0.048(2) Uani 1 d . .
N4 N -0.1766(10) 1.2750(6) 0.6630(5) 0.042(2) Uani 1 d . .
C1 C 0.1085(10) 1.2090(8) 0.7873(8) 0.048(3) Uani 1 d . .
C2 C 0.1762(14) 1.2799(10) 0.8411(10) 0.072(4) Uani 1 d . .
H2A H 0.1614(14) 1.3373(10) 0.8177(10) 0.107 Uiso 1 calc R .
H2B H 0.2711(14) 1.2686(10) 0.8441(10) 0.107 Uiso 1 calc R .
H2C H 0.1382(14) 1.2781(10) 0.8948(10) 0.107 Uiso 1 calc R .
C3 C 0.1616(13) 1.2143(10) 0.6990(9) 0.072(4) Uani 1 d . .
H3A H 0.1448(13) 1.2723(10) 0.6775(9) 0.108 Uiso 1 calc R .
H3B H 0.1163(13) 1.1712(10) 0.6660(9) 0.108 Uiso 1 calc R .
H3C H 0.2566(13) 1.2028(10) 0.6985(9) 0.108 Uiso 1 calc R .
C4 C 0.1319(14) 1.1199(9) 0.8239(9) 0.062(4) Uani 1 d . .
H4A H 0.0900(14) 1.0756(9) 0.7906(9) 0.094 Uiso 1 calc R .
H4B H 0.0940(14) 1.1182(9) 0.8777(9) 0.094 Uiso 1 calc R .
H4C H 0.2269(14) 1.1087(9) 0.8270(9) 0.094 Uiso 1 calc R .
C5 C -0.3170(21) 1.3701(11) 0.8529(11) 0.092(6) Uani 1 d . .
C6 C -0.4386(35) 1.3126(21) 0.8989(22) 0.087(6) Uani 0.50 d PU 1
H6A H -0.4691(35) 1.2663(21) 0.8634(22) 0.130 Uiso 0.50 calc PR 1
H6B H -0.5124(35) 1.3512(21) 0.9115(22) 0.130 Uiso 0.50 calc PR 1
H6C H -0.4043(35) 1.2872(21) 0.9483(22) 0.130 Uiso 0.50 calc PR 1
C7 C -0.4175(34) 1.4022(21) 0.7735(22) 0.086(6) Uani 0.50 d PU 1
H7A H -0.4486(34) 1.3509(21) 0.7447(22) 0.129 Uiso 0.50 calc PR 1
H7B H -0.3670(34) 1.4391(21) 0.7371(22) 0.129 Uiso 0.50 calc PR 1
H7C H -0.4933(34) 1.4345(21) 0.7941(22) 0.129 Uiso 0.50 calc PR 1
C8 C -0.2681(40) 1.4355(23) 0.8971(25) 0.099(8) Uani 0.50 d PU 1
H8A H -0.1990(40) 1.4654(23) 0.8669(25) 0.148 Uiso 0.50 calc PR 1
H8B H -0.2308(40) 1.4122(23) 0.9466(25) 0.148 Uiso 0.50 calc PR 1
H8C H -0.3389(40) 1.4763(23) 0.9099(25) 0.148 Uiso 0.50 calc PR 1
C6A C -0.3005(39) 1.3757(22) 0.9515(22) 0.100(8) Uani 0.50 d PU 2
H6AA H -0.2090(39) 1.3901(22) 0.9648(22) 0.150 Uiso 0.50 calc PR 2
H6AB H -0.3235(39) 1.3197(22) 0.9753(22) 0.150 Uiso 0.50 calc PR 2
H6AC H -0.3592(39) 1.4206(22) 0.9726(22) 0.150 Uiso 0.50 calc PR 2
C7A C -0.4345(38) 1.3514(24) 0.8288(24) 0.088(6) Uani 0.50 d PU 2
H7AA H -0.4359(38) 1.3493(24) 0.7704(24) 0.132 Uiso 0.50 calc PR 2
H7AB H -0.4962(38) 1.3957(24) 0.8476(24) 0.132 Uiso 0.50 calc PR 2
H7AC H -0.4604(38) 1.2949(24) 0.8503(24) 0.132 Uiso 0.50 calc PR 2
C8A C -0.2559(38) 1.4702(21) 0.8356(24) 0.098(8) Uani 0.50 d PU 2
H8AA H -0.1664(38) 1.4742(21) 0.8573(24) 0.147 Uiso 0.50 calc PR 2
H8AB H -0.3123(38) 1.5134(21) 0.8614(24) 0.147 Uiso 0.50 calc PR 2
H8AC H -0.2537(38) 1.4810(21) 0.7780(24) 0.147 Uiso 0.50 calc PR 2
C9 C -0.2799(15) 1.0644(9) 0.8957(10) 0.069(4) Uani 1 d . .
C10 C -0.4257(18) 1.0819(15) 0.9207(15) 0.118(8) Uani 1 d . .
H10A H -0.4804(18) 1.0880(15) 0.8729(15) 0.177 Uiso 1 calc R .
H10B H -0.4300(18) 1.1353(15) 0.9522(15) 0.177 Uiso 1 calc R .
H10C H -0.4581(18) 1.0333(15) 0.9529(15) 0.177 Uiso 1 calc R .
C11 C -0.1962(19) 1.0551(11) 0.9746(9) 0.085(5) Uani 1 d . .
H11A H -0.1038(19) 1.0440(11) 0.9608(9) 0.128 Uiso 1 calc R .
H11B H -0.2304(19) 1.0067(11) 1.0063(9) 0.128 Uiso 1 calc R .
H11C H -0.2024(19) 1.1087(11) 1.0057(9) 0.128 Uiso 1 calc R .
C12 C -0.2720(23) 0.9745(8) 0.8480(10) 0.091(6) Uani 1 d . .
H12A H -0.1805(23) 0.9634(8) 0.8322(10) 0.137 Uiso 1 calc R .
H12B H -0.3276(23) 0.9777(8) 0.8003(10) 0.137 Uiso 1 calc R .
H12C H -0.3030(23) 0.9274(8) 0.8824(10) 0.137 Uiso 1 calc R .
C13 C -0.1938(15) 1.3132(8) 0.5794(7) 0.056(4) Uani 1 d . .
C14 C -0.1926(22) 1.2373(10) 0.5181(8) 0.092(6) Uani 1 d . .
H14A H -0.2637(22) 1.1966(10) 0.5308(8) 0.137 Uiso 1 calc R .
H14B H -0.1077(22) 1.2072(10) 0.5207(8) 0.137 Uiso 1 calc R .
H14C H -0.2058(22) 1.2603(10) 0.4642(8) 0.137 Uiso 1 calc R .
C15 C -0.3291(22) 1.3614(15) 0.5749(12) 0.120(8) Uani 1 d . .
H15A H -0.4005(22) 1.3208(15) 0.5872(12) 0.180 Uiso 1 calc R .
H15B H -0.3416(22) 1.3848(15) 0.5211(12) 0.180 Uiso 1 calc R .
H15C H -0.3300(22) 1.4089(15) 0.6137(12) 0.180 Uiso 1 calc R .
C16 C -0.0815(21) 1.3782(12) 0.5599(9) 0.093(6) Uani 1 d . .
H16A H -0.0830(21) 1.4257(12) 0.5987(9) 0.139 Uiso 1 calc R .
H16B H -0.0945(21) 1.4015(12) 0.5061(9) 0.139 Uiso 1 calc R .
H16C H 0.0037(21) 1.3485(12) 0.5626(9) 0.139 Uiso 1 calc R .

loop_
_atom_type_symbol
_atom_type_description
_atom_type_scat_dispersion_real
_atom_type_scat_dispersion_imag
_atom_type_scat_source
C C 0.0033 0.0016 'International Tables Vol C Tables 4.2.6.8 and 6.1.1.4'
H H 0.0000 0.0000 'International Tables Vol C Tables 4.2.6.8 and 6.1.1.4'
N N 0.0061 0.0033 'International Tables Vol C Tables 4.2.6.8 and 6.1.1.4'
P P 0.1023 0.0942 'International Tables Vol C Tables 4.2.6.8 and 6.1.1.4'
Cl Cl 0.1484 0.1585 'International Tables Vol C Tables 4.2.6.8 and 6.1.1.4'
Hf Hf -0.5830 6.1852 'International Tables Vol C Tables 4.2.6.8 and 6.1.1.4'

loop_
_geom_angle_atom_site_label_1
_geom_angle_atom_site_label_2
_geom_angle_atom_site_label_3
_geom_angle
_geom_angle_site_symmetry_1
_geom_angle_site_symmetry_3
_geom_angle_publ_flag
N4 Hf1 N3 124.8(4) . . ?
N4 Hf1 Cl1 109.7(3) . . ?
N3 Hf1 Cl1 110.5(3) . . ?
N4 Hf1 Cl2 102.4(3) . . ?
N3 Hf1 Cl2 103.0(3) . . ?
Cl1 Hf1 Cl2 103.7(2) . . ?
N4 Hf1 N1 68.5(3) . . ?
N3 Hf1 N1 68.2(3) . . ?
Cl1 Hf1 N1 100.8(2) . . ?
Cl2 Hf1 N1 155.5(3) . . ?
N4 Hf1 P1 91.6(3) . . ?
N3 Hf1 P1 34.3(2) . . ?
Cl1 Hf1 P1 122.68(13) . . ?
Cl2 Hf1 P1 123.3(2) . . ?
N1 Hf1 P1 38.5(2) . . ?
N4 Hf1 P2 34.9(3) . . ?
N3 Hf1 P2 90.8(3) . . ?
Cl1 Hf1 P2 122.8(2) . . ?
Cl2 Hf1 P2 122.7(2) . . ?
N1 Hf1 P2 38.6(2) . . ?
P1 Hf1 P2 56.83(9) . . ?
N3 P1 N2 101.0(6) . . ?
N3 P1 N1 95.0(5) . . ?
N2 P1 N1 78.5(5) . . ?
N3 P1 Hf1 45.9(4) . . ?
N2 P1 Hf1 70.1(4) . . ?
N1 P1 Hf1 56.6(3) . . ?
N4 P2 N2 101.2(6) . . ?
N4 P2 N1 93.5(5) . . ?
N2 P2 N1 77.9(5) . . ?
N4 P2 Hf1 45.0(3) . . ?
N2 P2 Hf1 69.8(4) . . ?
N1 P2 Hf1 56.5(3) . . ?
C1 N1 P1 121.5(8) . . ?
C1 N1 P2 122.9(7) . . ?
P1 N1 P2 99.1(4) . . ?
C1 N1 Hf1 132.6(7) . . ?
P1 N1 Hf1 84.9(3) . . ?
P2 N1 Hf1 85.0(3) . . ?
C5 N2 P1 125.7(9) . . ?
C5 N2 P2 124.7(9) . . ?
P1 N2 P2 102.6(6) . . ?
C9 N3 P1 126.4(9) . . ?
C9 N3 Hf1 133.7(8) . . ?
P1 N3 Hf1 99.9(4) . . ?
C13 N4 P2 124.6(8) . . ?
C13 N4 Hf1 135.3(8) . . ?
P2 N4 Hf1 100.1(4) . . ?
N1 C1 C4 110.1(10) . . ?
N1 C1 C2 108.0(10) . . ?
C4 C1 C2 109.2(11) . . ?
N1 C1 C3 107.1(10) . . ?
C4 C1 C3 111.8(11) . . ?
C2 C1 C3 110.6(11) . . ?
C7A C5 N2 109.3(23) . . ?
C8 C5 N2 117.8(25) . . ?
C7A C5 C6A 114.5(25) . . ?
N2 C5 C6A 110.0(17) . . ?
C7A C5 C8A 119.3(26) . . ?
N2 C5 C8A 107.8(16) . . ?
C6A C5 C8A 94.9(23) . . ?
C8 C5 C6 114.1(23) . . ?
N2 C5 C6 107.0(15) . . ?
C8 C5 C7 114.9(25) . . ?
N2 C5 C7 106.2(15) . . ?
C6 C5 C7 94.0(22) . . ?
N3 C9 C10 112.0(14) . . ?
N3 C9 C11 111.0(11) . . ?
C10 C9 C11 107.5(15) . . ?
N3 C9 C12 108.8(11) . . ?
C10 C9 C12 109.3(15) . . ?
C11 C9 C12 108.1(14) . . ?
N4 C13 C16 111.0(11) . . ?
N4 C13 C14 108.2(10) . . ?
C16 C13 C14 110.0(13) . . ?
N4 C13 C15 109.2(12) . . ?
C16 C13 C15 109.0(14) . . ?
C14 C13 C15 109.5(15) . . ?

loop_
_geom_bond_atom_site_label_1
_geom_bond_atom_site_label_2
_geom_bond_distance
_geom_bond_site_symmetry_2
_geom_bond_publ_flag
Hf1 N4 2.053(9) . ?
Hf1 N3 2.081(10) . ?
Hf1 Cl1 2.355(5) . ?
Hf1 Cl2 2.382(4) . ?
Hf1 N1 2.394(9) . ?
Hf1 P1 2.857(3) . ?
Hf1 P2 2.861(3) . ?
P1 N3 1.632(9) . ?
P1 N2 1.734(11) . ?
P1 N1 1.785(10) . ?
P2 N4 1.665(9) . ?
P2 N2 1.752(11) . ?
P2 N1 1.790(9) . ?
N1 C1 1.493(13) . ?
N2 C5 1.48(2) . ?
N3 C9 1.48(2) . ?
N4 C13 1.497(15) . ?
C1 C4 1.49(2) . ?
C1 C2 1.54(2) . ?
C1 C3 1.54(2) . ?
C5 C7A 1.26(4) . ?
C5 C8 1.32(4) . ?
C5 C6A 1.63(4) . ?
C5 C8A 1.66(4) . ?
C5 C6 1.67(4) . ?
C5 C7 1.71(4) . ?
C9 C10 1.53(2) . ?
C9 C11 1.55(2) . ?
C9 C12 1.57(2) . ?
C13 C16 1.52(2) . ?
C13 C14 1.53(2) . ?
C13 C15 1.53(2) . ?
